data_7115039
loop_
_publ_author_name
'Shimizu, Linda S.'
'Smith, Mark D.'
'Hughes, Andrew D.'
'Shimizu, Linda S.'

_publ_section_title
;
 Self-assembly of a bis-urea macrocycle into a columnar nanotube
;
_journal_issue 17
_journal_name_full 'Chemical Communications'
_journal_page_first 1592
_journal_paper_doi 10.1039/b102159c
_journal_year 2001
_chemical_formula_sum 'C18 H20 N4 O2'
_chemical_formula_weight 324.38
_chemical_name_systematic
; 
? 
;
_space_group_IT_number 14
_symmetry_cell_setting monoclinic
_symmetry_space_group_name_Hall '-P 2yn'
_symmetry_space_group_name_H-M 'P 1 21/n 1'
_atom_sites_solution_hydrogens geom
_atom_sites_solution_primary direct
_atom_sites_solution_secondary difmap
_audit_creation_method SHELXL-97
_cell_angle_alpha 90.00
_cell_angle_beta 103.193(4)
_cell_angle_gamma 90.00
_cell_formula_units_Z 2
_cell_length_a 12.808(3)
_cell_length_b 4.6145(10)
_cell_length_c 13.950(3)
_cell_measurement_reflns_used 929
_cell_measurement_temperature 293(2)
_cell_measurement_theta_max 23.198
_cell_measurement_theta_min 2.456
_cell_volume 802.7(3)
_computing_cell_refinement 'SAINT+ NT V6.02a (Bruker, 1998)'
_computing_data_collection 'SMART NT V5.619 (Bruker, 2000)'
_computing_data_reduction 'SAINT+ NT V6.02a'
_computing_molecular_graphics 'SHELXTL V5.1 (Sheldrick, 1997)'
_computing_publication_material 'SHELXTL V5.1'
_computing_structure_refinement 'SHELXL-97 (Sheldrick, 1997)'
_computing_structure_solution 'SHELXS-97 (Sheldrick, 1990)'
_diffrn_ambient_temperature 293(2)
_diffrn_measured_fraction_theta_full 1.000
_diffrn_measured_fraction_theta_max 1.000
_diffrn_measurement_device_type 'Bruker SMART APEX CCD diffractometer'
_diffrn_measurement_method 'omega scans'
_diffrn_radiation_monochromator graphite
_diffrn_radiation_source 'fine-focus sealed tube'
_diffrn_radiation_type MoK\a
_diffrn_radiation_wavelength 0.71073
_diffrn_reflns_av_R_equivalents 0.0676
_diffrn_reflns_av_sigmaI/netI 0.0821
_diffrn_reflns_limit_h_max 13
_diffrn_reflns_limit_h_min -14
_diffrn_reflns_limit_k_max 5
_diffrn_reflns_limit_k_min -5
_diffrn_reflns_limit_l_max 14
_diffrn_reflns_limit_l_min -15
_diffrn_reflns_number 4211
_diffrn_reflns_theta_full 23.29
_diffrn_reflns_theta_max 23.29
_diffrn_reflns_theta_min 1.95
_diffrn_standards_decay_% none
_exptl_absorpt_coefficient_mu 0.090
_exptl_absorpt_correction_type none
_exptl_crystal_colour colorless
_exptl_crystal_density_diffrn 1.342
_exptl_crystal_density_method 'not measured'
_exptl_crystal_description needle
_exptl_crystal_F_000 344
_exptl_crystal_size_max 0.22
_exptl_crystal_size_mid 0.03
_exptl_crystal_size_min 0.02
_refine_diff_density_max 0.123
_refine_diff_density_min -0.126
_refine_diff_density_rms 0.030
_refine_ls_extinction_method none
_refine_ls_goodness_of_fit_ref 1.008
_refine_ls_hydrogen_treatment mixed
_refine_ls_matrix_type full
_refine_ls_number_parameters 117
_refine_ls_number_reflns 1155
_refine_ls_number_restraints 0
_refine_ls_restrained_S_all 1.008
_refine_ls_R_factor_all 0.0833
_refine_ls_R_factor_gt 0.0386
_refine_ls_shift/su_max 0.000
_refine_ls_shift/su_mean 0.000
_refine_ls_structure_factor_coef Fsqd
_refine_ls_weighting_details
; calc 
[0.00000+1.00000exp(3.35(sin\q/\l)^2^)]/ 
[\s^2^(Fo^2^)+0.0000+0.0000*P+(0.0235P)^2^+0.0000sin\q/\l] 
where P = 0.33333Fo^2^ + 0.66667Fc^2^ 
;
_refine_ls_weighting_scheme calc
_refine_ls_wR_factor_gt 0.0695
_refine_ls_wR_factor_ref 0.0826
_reflns_number_gt 618
_reflns_number_total 1155
_reflns_threshold_expression >2sigma(I)
_cod_data_source_file b102159c.txt
_cod_data_source_block lss286at
_cod_original_sg_symbol_H-M P21/n
_cod_database_code 7115039

loop_
_symmetry_equiv_pos_as_xyz
'x, y, z'
'-x+1/2, y+1/2, -z+1/2'
'-x, -y, -z'
'x-1/2, -y-1/2, z-1/2'

loop_
_atom_site_label
_atom_site_type_symbol
_atom_site_fract_x
_atom_site_fract_y
_atom_site_fract_z
_atom_site_U_iso_or_equiv
_atom_site_adp_type
_atom_site_occupancy
_atom_site_symmetry_multiplicity
_atom_site_calc_flag
_atom_site_refinement_flags
C1 C -0.0936(2) 0.8006(5) 0.3471(2) 0.0414(7) Uani 1 1 d .
C2 C 0.0756(2) 0.7505(6) 0.2946(2) 0.0549(8) Uani 1 1 d .
H2A H 0.0543 0.9355 0.2632 0.066 Uiso 1 1 calc R
H2B H 0.0911 0.6208 0.2449 0.066 Uiso 1 1 calc R
C3 C 0.1764(2) 0.7934(5) 0.3729(2) 0.0436(7) Uani 1 1 d .
C4 C 0.1769(2) 0.9674(5) 0.4541(2) 0.0440(7) Uani 1 1 d .
H4 H 0.1133 1.0560 0.4596 0.053 Uiso 1 1 calc R
C5 C 0.2675(2) 1.0142(5) 0.5266(2) 0.0434(7) Uani 1 1 d .
C6 C 0.3621(2) 0.8824(6) 0.5162(2) 0.0605(9) Uani 1 1 d .
H6 H 0.4251 0.9108 0.5638 0.073 Uiso 1 1 calc R
C7 C 0.3627(3) 0.7108(7) 0.4359(3) 0.0689(10) Uani 1 1 d .
H7 H 0.4264 0.6244 0.4297 0.083 Uiso 1 1 calc R
C8 C 0.2708(2) 0.6649(6) 0.3648(2) 0.0565(9) Uani 1 1 d .
H8 H 0.2723 0.5469 0.3111 0.068 Uiso 1 1 calc R
C9 C 0.2708(2) 1.1970(6) 0.6164(2) 0.0552(8) Uani 1 1 d .
H9A H 0.2921 1.0748 0.6742 0.066 Uiso 1 1 calc R
H9B H 0.3260 1.3434 0.6199 0.066 Uiso 1 1 calc R
N1 N -0.17160(18) 0.6592(5) 0.37926(18) 0.0462(7) Uani 1 1 d .
N2 N -0.01372(17) 0.6334(5) 0.3302(2) 0.0510(7) Uani 1 1 d .
H1N H -0.168(2) 0.465(6) 0.379(2) 0.068(10) Uiso 1 1 d .
H2N H -0.0231(17) 0.441(6) 0.3319(17) 0.044(8) Uiso 1 1 d .
O1 O -0.09664(14) 1.0659(4) 0.33466(14) 0.0535(6) Uani 1 1 d .

loop_
_atom_site_aniso_label
_atom_site_aniso_U_11
_atom_site_aniso_U_22
_atom_site_aniso_U_33
_atom_site_aniso_U_23
_atom_site_aniso_U_13
_atom_site_aniso_U_12
C1 0.0473(17) 0.0355(15) 0.0380(17) -0.0036(14) 0.0028(15) -0.0073(15)
C2 0.0548(19) 0.063(2) 0.0497(19) -0.0149(16) 0.0182(18) -0.0065(15)
C3 0.0461(18) 0.0433(15) 0.0440(19) -0.0003(14) 0.0157(16) -0.0067(14)
C4 0.0410(18) 0.0435(16) 0.0493(18) 0.0000(15) 0.0138(16) -0.0013(13)
C5 0.0372(17) 0.0450(17) 0.0489(19) 0.0004(14) 0.0116(16) -0.0080(13)
C6 0.0417(19) 0.074(2) 0.065(2) 0.0035(19) 0.0096(17) 0.0008(17)
C7 0.050(2) 0.085(2) 0.076(3) -0.006(2) 0.024(2) 0.0171(18)
C8 0.057(2) 0.0581(19) 0.060(2) -0.0058(16) 0.025(2) 0.0049(16)
C9 0.0463(19) 0.0593(18) 0.058(2) -0.0059(17) 0.0086(17) -0.0113(15)
N1 0.0495(16) 0.0355(14) 0.0558(17) -0.0043(12) 0.0169(13) -0.0061(12)
N2 0.0458(15) 0.0323(14) 0.077(2) -0.0087(14) 0.0192(14) -0.0073(12)
O1 0.0626(13) 0.0285(9) 0.0705(14) 0.0025(10) 0.0178(11) -0.0040(10)

loop_
_atom_type_symbol
_atom_type_description
_atom_type_scat_dispersion_real
_atom_type_scat_dispersion_imag
_atom_type_scat_source
C C 0.0033 0.0016 'International Tables Vol C Tables 4.2.6.8 and 6.1.1.4'
H H 0.0000 0.0000 'International Tables Vol C Tables 4.2.6.8 and 6.1.1.4'
N N 0.0061 0.0033 'International Tables Vol C Tables 4.2.6.8 and 6.1.1.4'
O O 0.0106 0.0060 'International Tables Vol C Tables 4.2.6.8 and 6.1.1.4'

loop_
_geom_angle_atom_site_label_1
_geom_angle_atom_site_label_2
_geom_angle_atom_site_label_3
_geom_angle
_geom_angle_site_symmetry_1
_geom_angle_site_symmetry_3
O1 C1 N2 123.0(3) . .
O1 C1 N1 121.5(3) . .
N2 C1 N1 115.5(2) . .
N2 C2 C3 114.5(2) . .
C8 C3 C4 118.5(3) . .
C8 C3 C2 120.6(3) . .
C4 C3 C2 120.9(2) . .
C5 C4 C3 122.7(2) . .
C4 C5 C6 117.6(3) . .
C4 C5 C9 124.2(2) . .
C6 C5 C9 118.2(3) . .
C7 C6 C5 120.3(3) . .
C8 C7 C6 121.0(3) . .
C7 C8 C3 120.0(3) . .
N1 C9 C5 115.7(2) 3_576 .
C1 N1 C9 121.0(2) . 3_576
C1 N2 C2 122.5(2) . .

loop_
_geom_bond_atom_site_label_1
_geom_bond_atom_site_label_2
_geom_bond_distance
_geom_bond_site_symmetry_2
C1 O1 1.236(3) .
C1 N2 1.344(3) .
C1 N1 1.353(3) .
C2 N2 1.451(3) .
C2 C3 1.501(3) .
C3 C8 1.375(4) .
C3 C4 1.386(3) .
C4 C5 1.371(3) .
C5 C6 1.392(4) .
C5 C9 1.503(4) .
C6 C7 1.373(4) .
C7 C8 1.372(4) .
C9 N1 1.447(3) 3_576
N1 C9 1.447(3) 3_576

loop_
_geom_hbond_atom_site_label_D
_geom_hbond_atom_site_label_H
_geom_hbond_atom_site_label_A
_geom_hbond_distance_DH
_geom_hbond_distance_HA
_geom_hbond_distance_DA
_geom_hbond_angle_DHA
_geom_hbond_site_symmetry_A
N1 H1N O1 0.90(3) 2.21(3) 3.013(3) 149(2) 1_545
N2 H2N O1 0.90(2) 1.98(3) 2.832(3) 159(2) 1_545
